data_4517257
loop_
_publ_author_name
'Adam Duong'
'Sanil Rajak'
'Alexandre A. Tremblay'
'Thierry Maris'
'James D. Wuest'

_publ_contact_author_email thierry.maris@umontreal.ca
_publ_contact_author_id_orcid 0000-0001-9731-4046
_publ_contact_author_name 'Thierry Maris'
_publ_contact_author_phone '514 340 4711 2579'
_publ_section_title
;
 Molecular Organization in Crystals of Bis(diaminotriazinyl)- Substituted
 Derivatives of Benzene, Pyridine, and Pyrazine
;
_journal_name_full 'Crystal growth and Design'
_journal_page_first 1299
_journal_paper_doi 10.1021/acs.cgd.8b01694
_journal_volume 19
_journal_year 2019
_chemical_formula_moiety 'C10 H10 N12, 3(C2 H6 O S)'
_chemical_formula_sum 'C16 H28 N12 O3 S3'
_chemical_formula_weight 532.68
_chemical_name_common
;
6,6'-(pyrazine-2,3-diyl)bis(1,3,5-triazine-2,4-diamine) 
dimethyl sulfoxide solvate
;
_chemical_name_systematic
;
6,6'-(pyrazine-2,3-diyl)bis(1,3,5-triazine-2,4-diamine) 
dimethyl sulfoxide solvate
;
_space_group_crystal_system triclinic
_space_group_IT_number 2
_space_group_name_Hall '-P 1'
_space_group_name_H-M_alt 'P -1'
_atom_sites_solution_hydrogens geom
_atom_sites_solution_primary direct
_audit_creation_date 2017-08-27
_audit_creation_method
;
Olex2 1.2
(compiled 2017.08.10 svn.r3458 for OlexSys, GUI svn.r5381)
;
_cell_angle_alpha 80.649(1)
_cell_angle_beta 83.362(1)
_cell_angle_gamma 74.699(1)
_cell_formula_units_Z 4
_cell_length_a 8.6367(3)
_cell_length_b 15.6587(5)
_cell_length_c 19.3519(7)
_cell_measurement_reflns_used 9939
_cell_measurement_temperature 150
_cell_measurement_theta_max 69.547
_cell_measurement_theta_min 2.954
_cell_volume 2483.54(15)
_computing_cell_refinement
;
SAINT (2009) Release V7.68A; Integration Software for Single Crystal Data. 
Bruker AXS Inc., Madison, WI 53719-1173.'
;
_computing_data_collection
;
 APEX2 (2009) ; Bruker Molecular Analysis Research Tool.
 Bruker AXS Inc., Madison, WI 53719-1173.
;
_computing_data_reduction
;
SAINT (2009) Release V7.68A; Integration Software for Single Crystal Data. 
Bruker AXS Inc., Madison, WI 53719-1173.'
;
_computing_molecular_graphics 'Olex2 (Dolomanov et al., 2009)'
_computing_publication_material 'Olex2 (Dolomanov et al., 2009)'
_computing_structure_refinement 'ShelXL (Sheldrick, 2015)'
_computing_structure_solution 'ShelXS (Sheldrick, 2008)'
_diffrn_ambient_temperature 150
_diffrn_detector 'CCD Area detector'
_diffrn_detector_area_resol_mean 8.3
_diffrn_detector_type 'Bruker Platinum 100'
_diffrn_measured_fraction_theta_full 0.991
_diffrn_measured_fraction_theta_max 0.979
_diffrn_measurement_device 'k-geometry diffractometer'
_diffrn_measurement_device_type 'Bruker X8Proteum'
_diffrn_measurement_method '\w scans'
_diffrn_radiation_collimation 'Focusing mirrors'
_diffrn_radiation_monochromator 'Helios Optics'
_diffrn_radiation_probe x-ray
_diffrn_radiation_type CuK\a
_diffrn_radiation_wavelength 1.54178
_diffrn_reflns_av_R_equivalents 0.0406
_diffrn_reflns_av_unetI/netI 0.0315
_diffrn_reflns_Laue_measured_fraction_full 0.991
_diffrn_reflns_Laue_measured_fraction_max 0.979
_diffrn_reflns_limit_h_max 10
_diffrn_reflns_limit_h_min -10
_diffrn_reflns_limit_k_max 19
_diffrn_reflns_limit_k_min -18
_diffrn_reflns_limit_l_max 23
_diffrn_reflns_limit_l_min -23
_diffrn_reflns_number 46093
_diffrn_reflns_point_group_measured_fraction_full 0.991
_diffrn_reflns_point_group_measured_fraction_max 0.979
_diffrn_reflns_theta_full 67.679
_diffrn_reflns_theta_max 69.878
_diffrn_reflns_theta_min 2.321
_diffrn_source 'Bruker Microstar Rotating Anode'
_diffrn_source_target Cu
_diffrn_source_type 'Rotating Anode'
_exptl_absorpt_coefficient_mu 3.117
_exptl_absorpt_correction_T_max 0.7533
_exptl_absorpt_correction_T_min 0.4728
_exptl_absorpt_correction_type multi-scan
_exptl_absorpt_process_details
;
SADABS-2008/1 (Bruker,2008) was used for absorption correction. 
wR2(int) was 0.0887 before and 0.0546 after correction. 
The Ratio of minimum to maximum transmission is 0.6276. 
The \l/2 correction factor is 0.0015.'
;
_exptl_crystal_colour 'clear light colourless'
_exptl_crystal_colour_lustre clear
_exptl_crystal_colour_modifier light
_exptl_crystal_colour_primary colourless
_exptl_crystal_density_diffrn 1.425
_exptl_crystal_description plate
_exptl_crystal_F_000 1120
_exptl_crystal_size_max 0.3
_exptl_crystal_size_mid 0.1
_exptl_crystal_size_min 0.06
_refine_diff_density_max 0.443
_refine_diff_density_min -0.433
_refine_diff_density_rms 0.064
_refine_ls_extinction_coef .
_refine_ls_extinction_method none
_refine_ls_goodness_of_fit_ref 1.043
_refine_ls_hydrogen_treatment constr
_refine_ls_matrix_type full
_refine_ls_number_parameters 644
_refine_ls_number_reflns 9222
_refine_ls_number_restraints 1
_refine_ls_restrained_S_all 1.043
_refine_ls_R_factor_all 0.0409
_refine_ls_R_factor_gt 0.0402
_refine_ls_shift/su_max 0.001
_refine_ls_shift/su_mean 0.000
_refine_ls_structure_factor_coef Fsqd
_refine_ls_weighting_details 'w=1/[\s^2^(Fo^2^)+(0.0664P)^2^+1.2573P] where P=(Fo^2^+2Fc^2^)/3'
_refine_ls_weighting_scheme calc
_refine_ls_wR_factor_gt 0.1089
_refine_ls_wR_factor_ref 0.1098
_reflns_Friedel_coverage 0.000
_reflns_Friedel_fraction_full .
_reflns_Friedel_fraction_max .
_reflns_number_gt 8971
_reflns_number_total 9222
_reflns_threshold_expression 'I > 2\s(I)'
_cod_data_source_file 3_adam69.cif
_cod_data_source_block adam69
_cod_original_cell_volume 2483.55(15)
_cod_database_code 4517257

loop_
_space_group_symop_id
_space_group_symop_operation_xyz
1 'x, y, z'
2 '-x, -y, -z'

loop_
_atom_site_label
_atom_site_type_symbol
_atom_site_fract_x
_atom_site_fract_y
_atom_site_fract_z
_atom_site_U_iso_or_equiv
_atom_site_adp_type
_atom_site_occupancy
_atom_site_site_symmetry_order
_atom_site_calc_flag
_atom_site_refinement_flags_posn
_atom_site_refinement_flags_adp
_atom_site_refinement_flags_occupancy
_atom_site_disorder_assembly
_atom_site_disorder_group
N1 N 0.26060(16) 0.22976(9) 0.49506(7) 0.0202(3) Uani 1 1 d . . . . .
N2 N 0.33093(17) 0.38931(9) 0.42897(7) 0.0225(3) Uani 1 1 d . . . . .
N3 N 0.40868(15) 0.07922(8) 0.42654(6) 0.0187(3) Uani 1 1 d . . . . .
N4 N 0.37483(16) 0.01982(8) 0.32433(7) 0.0198(3) Uani 1 1 d . . . . .
N5 N 0.29928(15) 0.17816(8) 0.32655(6) 0.0186(3) Uani 1 1 d . . . . .
N6 N 0.47852(17) -0.07163(8) 0.42269(7) 0.0233(3) Uani 1 1 d . . . . .
H6A H 0.488214 -0.118479 0.401319 0.028 Uiso 1 1 calc R . . . .
H6B H 0.508066 -0.078891 0.465716 0.028 Uiso 1 1 calc R . . . .
N7 N 0.26923(17) 0.11818(9) 0.22966(7) 0.0230(3) Uani 1 1 d . . . . .
H7A H 0.279415 0.072421 0.206944 0.028 Uiso 1 1 calc R . . . .
H7B H 0.229306 0.172887 0.209254 0.028 Uiso 1 1 calc R . . . .
N8 N 0.59551(16) 0.26109(8) 0.31737(7) 0.0205(3) Uani 1 1 d . . . . .
N9 N 0.63467(16) 0.34836(9) 0.20540(7) 0.0229(3) Uani 1 1 d . . . . .
N10 N 0.40160(16) 0.39718(9) 0.28274(7) 0.0216(3) Uani 1 1 d . . . . .
N11 N 0.82155(17) 0.21987(9) 0.24239(7) 0.0280(3) Uani 1 1 d . . . . .
H11A H 0.880759 0.228845 0.203037 0.034 Uiso 1 1 calc R . . . .
H11B H 0.855350 0.172827 0.273555 0.034 Uiso 1 1 calc R . . . .
N12 N 0.43788(18) 0.47578(9) 0.17382(7) 0.0269(3) Uani 1 1 d . . . . .
H12A H 0.492832 0.483738 0.133105 0.032 Uiso 1 1 calc R . . . .
H12B H 0.345911 0.514089 0.183210 0.032 Uiso 1 1 calc R . . . .
C1 C 0.2567(2) 0.38254(10) 0.49335(8) 0.0237(3) Uani 1 1 d . . . . .
H1 H 0.223579 0.433969 0.516758 0.028 Uiso 1 1 calc R . . . .
C2 C 0.22669(19) 0.30285(11) 0.52704(8) 0.0222(3) Uani 1 1 d . . . . .
H2 H 0.180751 0.299990 0.574134 0.027 Uiso 1 1 calc R . . . .
C3 C 0.32905(17) 0.23733(10) 0.42890(7) 0.0175(3) Uani 1 1 d . . . . .
C4 C 0.36973(18) 0.31587(10) 0.39705(8) 0.0180(3) Uani 1 1 d . . . . .
C5 C 0.34900(17) 0.15925(10) 0.39085(7) 0.0171(3) Uani 1 1 d . . . . .
C6 C 0.41901(18) 0.01043(10) 0.38985(8) 0.0182(3) Uani 1 1 d . . . . .
C7 C 0.31438(18) 0.10458(10) 0.29512(8) 0.0185(3) Uani 1 1 d . . . . .
C8 C 0.46104(18) 0.32410(10) 0.32675(8) 0.0186(3) Uani 1 1 d . . . . .
C9 C 0.68050(19) 0.27761(10) 0.25482(8) 0.0215(3) Uani 1 1 d . . . . .
C10 C 0.49404(19) 0.40555(10) 0.22135(8) 0.0210(3) Uani 1 1 d . . . . .
N13 N 0.18034(17) 0.60628(9) 0.07094(7) 0.0238(3) Uani 1 1 d . . . . .
N14 N 0.24610(16) 0.76244(9) -0.00499(7) 0.0228(3) Uani 1 1 d . . . . .
N15 N 0.13483(16) 0.60717(9) 0.21797(7) 0.0214(3) Uani 1 1 d . . . . .
N16 N -0.07859(17) 0.66728(9) 0.30056(7) 0.0239(3) Uani 1 1 d . . . . .
N17 N -0.05423(16) 0.74487(8) 0.18376(7) 0.0204(3) Uani 1 1 d . . . . .
N18 N 0.11454(18) 0.53793(10) 0.33144(7) 0.0285(3) Uani 1 1 d . . . . .
H18A H 0.066841 0.534365 0.374155 0.034 Uiso 1 1 calc R . . . .
H18B H 0.201722 0.496817 0.320887 0.034 Uiso 1 1 calc R . . . .
N19 N -0.26244(17) 0.79719(9) 0.26334(7) 0.0265(3) Uani 1 1 d . . . . .
H19A H -0.315211 0.793042 0.304959 0.032 Uiso 1 1 calc R . . . .
H19B H -0.298110 0.842353 0.230910 0.032 Uiso 1 1 calc R . . . .
N20 N 0.24751(16) 0.81993(8) 0.15943(7) 0.0200(3) Uani 1 1 d . . . . .
N21 N 0.19049(16) 0.97836(9) 0.15801(7) 0.0220(3) Uani 1 1 d . . . . .
N22 N 0.12478(16) 0.91818(9) 0.06206(7) 0.0211(3) Uani 1 1 d . . . . .
N23 N 0.30152(18) 0.88015(9) 0.25166(7) 0.0259(3) Uani 1 1 d . . . . .
H23A H 0.300511 0.926046 0.272755 0.031 Uiso 1 1 calc R . . . .
H23B H 0.338821 0.825339 0.272477 0.031 Uiso 1 1 calc R . . . .
N24 N 0.07595(18) 1.06967(9) 0.06204(7) 0.0279(3) Uani 1 1 d . . . . .
H24A H 0.078197 1.116492 0.081276 0.033 Uiso 1 1 calc R . . . .
H24B H 0.036889 1.077085 0.020837 0.033 Uiso 1 1 calc R . . . .
C11 C 0.2679(2) 0.68810(11) -0.03415(8) 0.0253(3) Uani 1 1 d . . . . .
H11 H 0.303608 0.688818 -0.082501 0.030 Uiso 1 1 calc R . . . .
C12 C 0.2402(2) 0.60993(11) 0.00390(8) 0.0255(3) Uani 1 1 d . . . . .
H12 H 0.264254 0.557540 -0.018187 0.031 Uiso 1 1 calc R . . . .
C13 C 0.15272(18) 0.68146(10) 0.09991(8) 0.0185(3) Uani 1 1 d . . . . .
C14 C 0.19098(18) 0.75848(10) 0.06305(8) 0.0183(3) Uani 1 1 d . . . . .
C15 C 0.07333(18) 0.67830(10) 0.17285(8) 0.0188(3) Uani 1 1 d . . . . .
C16 C 0.05447(19) 0.60590(10) 0.28252(8) 0.0218(3) Uani 1 1 d . . . . .
C17 C -0.12852(19) 0.73506(10) 0.24942(8) 0.0211(3) Uani 1 1 d . . . . .
C18 C 0.18518(18) 0.83820(10) 0.09755(8) 0.0180(3) Uani 1 1 d . . . . .
C19 C 0.24653(18) 0.89366(10) 0.18814(8) 0.0201(3) Uani 1 1 d . . . . .
C20 C 0.13175(19) 0.98746(10) 0.09533(8) 0.0208(3) Uani 1 1 d . . . . .
O1 O -0.4041(2) 0.93194(10) 0.15448(9) 0.0545(4) Uani 1 1 d . . . A 1
S1 S -0.32620(6) 0.99591(3) 0.10546(3) 0.0373(2) Uani 0.936(3) 1 d . . P A 1
C21 C -0.2811(3) 1.0683(2) 0.15824(14) 0.0623(7) Uani 1 1 d . . . A 1
H21A H -0.376364 1.091135 0.189003 0.093 Uiso 1 1 calc GR . . A 1
H21B H -0.249777 1.118383 0.127844 0.093 Uiso 1 1 calc GR . . A 1
H21C H -0.192274 1.035012 0.186896 0.093 Uiso 1 1 calc GR . . A 1
C22 C -0.4874(3) 1.07813(15) 0.06538(12) 0.0472(5) Uani 1 1 d . . . A 1
H22A H -0.543522 1.049632 0.038168 0.071 Uiso 1 1 calc GR . . A 1
H22B H -0.444443 1.123674 0.034101 0.071 Uiso 1 1 calc GR . . A 1
H22C H -0.562989 1.106278 0.101825 0.071 Uiso 1 1 calc GR . . A 1
S1B S -0.450(2) 1.0178(11) 0.1211(8) 0.090(5) Uiso 0.064(3) 1 d . . P A 2
O2 O 0.07429(15) 0.24742(8) 0.12547(6) 0.0293(3) Uani 1 1 d . . . . .
S2 S 0.10994(5) 0.33341(3) 0.08900(2) 0.03133(12) Uani 1 1 d . . . . .
C23 C 0.0251(3) 0.41452(15) 0.14619(17) 0.0615(7) Uani 1 1 d . . . . .
H23C H -0.092411 0.425273 0.150176 0.092 Uiso 1 1 calc GR . . . .
H23D H 0.055063 0.470408 0.127262 0.092 Uiso 1 1 calc GR . . . .
H23E H 0.065852 0.392640 0.192690 0.092 Uiso 1 1 calc GR . . . .
C24 C 0.3164(2) 0.32473(15) 0.09953(12) 0.0434(5) Uani 1 1 d . . . . .
H24C H 0.335861 0.309349 0.149465 0.065 Uiso 1 1 calc GR . . . .
H24D H 0.341893 0.382026 0.081401 0.065 Uiso 1 1 calc GR . . . .
H24E H 0.384914 0.278041 0.073508 0.065 Uiso 1 1 calc GR . . . .
O3 O 0.47974(14) 0.75717(8) 0.36545(6) 0.0280(3) Uani 1 1 d . . . . .
S3 S 0.39288(5) 0.70236(3) 0.41966(2) 0.02587(11) Uani 1 1 d . . . . .
C25 C 0.1916(2) 0.73006(14) 0.39429(12) 0.0410(5) Uani 1 1 d . . . . .
H25A H 0.193250 0.722070 0.344998 0.062 Uiso 1 1 calc GR . . . .
H25B H 0.139691 0.792446 0.400031 0.062 Uiso 1 1 calc GR . . . .
H25C H 0.131399 0.690888 0.423882 0.062 Uiso 1 1 calc GR . . . .
C26 C 0.4516(3) 0.59129(13) 0.39930(13) 0.0439(5) Uani 1 1 d . . . . .
H26A H 0.566598 0.566419 0.405399 0.066 Uiso 1 1 calc GR . . . .
H26B H 0.431114 0.591416 0.350513 0.066 Uiso 1 1 calc GR . . . .
H26C H 0.389442 0.554679 0.430746 0.066 Uiso 1 1 calc GR . . . .
O4 O 0.6519(2) 0.57486(10) 0.07606(8) 0.0448(4) Uani 1 1 d . . . B 1
S4 S 0.71699(6) 0.62847(3) 0.11847(3) 0.0323(2) Uani 0.948(3) 1 d . . P B 1
C27 C 0.6577(3) 0.74238(13) 0.07926(11) 0.0384(4) Uani 1 1 d . . . B 1
H27A H 0.724183 0.751120 0.035376 0.058 Uiso 1 1 calc GR . . B 1
H27B H 0.672205 0.781305 0.111579 0.058 Uiso 1 1 calc GR . . B 1
H27C H 0.544253 0.757254 0.069305 0.058 Uiso 1 1 calc GR . . B 1
C28 C 0.5865(3) 0.63952(14) 0.19713(11) 0.0411(5) Uani 1 1 d . . . B 1
H28A H 0.474696 0.663131 0.184942 0.062 Uiso 1 1 calc GR . . B 1
H28B H 0.615156 0.680611 0.223690 0.062 Uiso 1 1 calc GR . . B 1
H28C H 0.598143 0.580873 0.225835 0.062 Uiso 1 1 calc GR . . B 1
S4B S 0.609(7) 0.622(3) 0.097(3) 0.184(18) Uiso 0.052(3) 1 d . . P B 2
O5 O 0.99115(17) 0.07465(10) 0.33613(8) 0.0454(4) Uani 1 1 d . . . . .
S5 S 0.97307(5) -0.00756(3) 0.38300(2) 0.02914(11) Uani 1 1 d . . . . .
C29 C 0.8145(3) 0.02855(17) 0.44747(11) 0.0466(5) Uani 1 1 d . . . . .
H29A H 0.850896 0.061635 0.478555 0.070 Uiso 1 1 calc GR . . . .
H29B H 0.784149 -0.023591 0.475147 0.070 Uiso 1 1 calc GR . . . .
H29C H 0.721122 0.067470 0.424139 0.070 Uiso 1 1 calc GR . . . .
C30 C 0.8684(3) -0.06314(18) 0.33796(13) 0.0524(6) Uani 1 1 d . . . . .
H30A H 0.770739 -0.020728 0.320770 0.079 Uiso 1 1 calc GR . . . .
H30B H 0.838884 -0.112428 0.370203 0.079 Uiso 1 1 calc GR . . . .
H30C H 0.937984 -0.086817 0.298152 0.079 Uiso 1 1 calc GR . . . .
O6 O 0.8450(3) 0.41518(11) 0.46638(11) 0.0453(4) Uani 0.931(3) 1 d D . P C 1
S6 S 0.93471(5) 0.37101(3) 0.40519(3) 0.03060(19) Uani 0.931(3) 1 d D . P C 1
C31 C 0.9017(2) 0.26165(12) 0.41603(11) 0.0376(4) Uani 1 1 d . . . C 1
H31A H 0.952824 0.225992 0.457616 0.056 Uiso 1 1 calc GR . . C 1
H31B H 0.948422 0.232929 0.374411 0.056 Uiso 1 1 calc GR . . C 1
H31C H 0.785792 0.265977 0.422002 0.056 Uiso 1 1 calc GR . . C 1
C32 C 0.8145(3) 0.41961(15) 0.33271(12) 0.0469(5) Uani 1 1 d . . . C 1
H32A H 0.703658 0.415031 0.345793 0.070 Uiso 1 1 calc GR . . C 1
H32B H 0.858433 0.387753 0.292363 0.070 Uiso 1 1 calc GR . . C 1
H32C H 0.815617 0.482669 0.320238 0.070 Uiso 1 1 calc GR . . C 1
O6B O 0.871(4) 0.431(2) 0.4391(16) 0.054(9) Uiso 0.069(3) 1 d D . P C 2
S6B S 0.797(3) 0.3800(15) 0.3992(12) 0.129(7) Uiso 0.069(3) 1 d D . P C 2

loop_
_atom_site_aniso_label
_atom_site_aniso_U_11
_atom_site_aniso_U_22
_atom_site_aniso_U_33
_atom_site_aniso_U_23
_atom_site_aniso_U_13
_atom_site_aniso_U_12
N1 0.0226(6) 0.0198(6) 0.0166(6) -0.0035(5) -0.0012(5) -0.0018(5)
N2 0.0276(7) 0.0172(6) 0.0227(6) -0.0058(5) -0.0029(5) -0.0034(5)
N3 0.0232(6) 0.0150(6) 0.0172(6) -0.0038(5) -0.0025(5) -0.0021(5)
N4 0.0237(6) 0.0172(6) 0.0183(6) -0.0041(5) -0.0030(5) -0.0031(5)
N5 0.0216(6) 0.0161(6) 0.0178(6) -0.0035(5) -0.0018(5) -0.0031(5)
N6 0.0337(7) 0.0150(6) 0.0206(6) -0.0046(5) -0.0074(5) -0.0015(5)
N7 0.0338(7) 0.0171(6) 0.0179(6) -0.0027(5) -0.0064(5) -0.0042(5)
N8 0.0215(6) 0.0185(6) 0.0208(6) -0.0043(5) -0.0001(5) -0.0035(5)
N9 0.0252(7) 0.0220(7) 0.0193(6) -0.0036(5) 0.0006(5) -0.0027(5)
N10 0.0245(6) 0.0186(6) 0.0195(6) -0.0020(5) 0.0001(5) -0.0031(5)
N11 0.0262(7) 0.0252(7) 0.0253(7) -0.0018(6) 0.0049(6) 0.0025(6)
N12 0.0299(7) 0.0232(7) 0.0214(7) 0.0012(5) 0.0033(5) -0.0004(6)
C1 0.0289(8) 0.0208(8) 0.0210(7) -0.0094(6) -0.0034(6) -0.0009(6)
C2 0.0233(7) 0.0246(8) 0.0171(7) -0.0074(6) -0.0010(6) -0.0006(6)
C3 0.0184(7) 0.0173(7) 0.0160(7) -0.0032(5) -0.0032(5) -0.0013(6)
C4 0.0185(7) 0.0165(7) 0.0180(7) -0.0035(5) -0.0036(5) -0.0011(6)
C5 0.0166(7) 0.0168(7) 0.0172(7) -0.0030(5) 0.0003(5) -0.0032(5)
C6 0.0188(7) 0.0168(7) 0.0184(7) -0.0044(5) -0.0004(5) -0.0029(6)
C7 0.0186(7) 0.0190(7) 0.0177(7) -0.0040(5) 0.0003(5) -0.0041(6)
C8 0.0212(7) 0.0160(7) 0.0201(7) -0.0042(5) -0.0021(6) -0.0059(6)
C9 0.0233(8) 0.0202(7) 0.0214(7) -0.0060(6) -0.0008(6) -0.0048(6)
C10 0.0249(8) 0.0188(7) 0.0199(7) -0.0047(6) -0.0014(6) -0.0055(6)
N13 0.0288(7) 0.0188(6) 0.0235(7) -0.0074(5) 0.0001(5) -0.0034(5)
N14 0.0270(7) 0.0229(7) 0.0179(6) -0.0044(5) 0.0000(5) -0.0049(5)
N15 0.0241(6) 0.0185(6) 0.0194(6) -0.0026(5) 0.0005(5) -0.0026(5)
N16 0.0248(7) 0.0246(7) 0.0197(6) -0.0037(5) 0.0015(5) -0.0023(5)
N17 0.0215(6) 0.0183(6) 0.0204(6) -0.0045(5) 0.0010(5) -0.0030(5)
N18 0.0314(7) 0.0261(7) 0.0210(7) 0.0017(5) 0.0021(6) 0.0003(6)
N19 0.0262(7) 0.0247(7) 0.0237(7) -0.0053(5) 0.0042(5) 0.0006(6)
N20 0.0237(6) 0.0176(6) 0.0188(6) -0.0032(5) -0.0037(5) -0.0041(5)
N21 0.0281(7) 0.0176(6) 0.0203(6) -0.0041(5) -0.0063(5) -0.0028(5)
N22 0.0268(7) 0.0173(6) 0.0189(6) -0.0034(5) -0.0049(5) -0.0034(5)
N23 0.0397(8) 0.0184(6) 0.0204(6) -0.0023(5) -0.0115(6) -0.0052(6)
N24 0.0421(8) 0.0160(6) 0.0260(7) -0.0041(5) -0.0147(6) -0.0022(6)
C11 0.0281(8) 0.0286(8) 0.0186(7) -0.0090(6) 0.0014(6) -0.0037(7)
C12 0.0307(8) 0.0222(8) 0.0237(8) -0.0111(6) -0.0005(6) -0.0028(6)
C13 0.0194(7) 0.0172(7) 0.0179(7) -0.0051(5) -0.0021(5) -0.0013(6)
C14 0.0183(7) 0.0188(7) 0.0165(7) -0.0036(5) -0.0024(5) -0.0010(6)
C15 0.0214(7) 0.0170(7) 0.0188(7) -0.0047(5) -0.0003(6) -0.0057(6)
C16 0.0244(8) 0.0203(7) 0.0205(7) -0.0034(6) -0.0008(6) -0.0056(6)
C17 0.0230(7) 0.0207(7) 0.0208(7) -0.0067(6) -0.0004(6) -0.0056(6)
C18 0.0184(7) 0.0176(7) 0.0172(7) -0.0029(5) -0.0003(5) -0.0033(5)
C19 0.0216(7) 0.0186(7) 0.0198(7) -0.0037(6) -0.0020(6) -0.0040(6)
C20 0.0235(7) 0.0185(7) 0.0203(7) -0.0039(6) -0.0033(6) -0.0039(6)
O1 0.0482(9) 0.0342(8) 0.0675(10) 0.0155(7) 0.0006(8) -0.0023(7)
S1 0.0340(3) 0.0314(3) 0.0369(3) 0.0009(2) 0.0072(2) 0.0008(2)
C21 0.0568(15) 0.087(2) 0.0495(14) -0.0063(13) -0.0024(11) -0.0316(14)
C22 0.0525(13) 0.0414(11) 0.0404(11) 0.0032(9) -0.0022(9) -0.0051(10)
O2 0.0320(6) 0.0230(6) 0.0316(6) -0.0024(5) -0.0039(5) -0.0049(5)
S2 0.0273(2) 0.0304(2) 0.0326(2) 0.00351(17) -0.00156(17) -0.00573(17)
C23 0.0516(13) 0.0303(11) 0.099(2) -0.0220(12) 0.0231(14) -0.0092(10)
C24 0.0315(10) 0.0483(12) 0.0529(12) -0.0110(10) -0.0011(9) -0.0130(9)
O3 0.0293(6) 0.0254(6) 0.0286(6) -0.0008(5) -0.0015(5) -0.0078(5)
S3 0.0259(2) 0.0248(2) 0.0258(2) -0.00106(15) -0.00188(15) -0.00578(16)
C25 0.0265(9) 0.0423(11) 0.0513(12) 0.0007(9) -0.0045(8) -0.0071(8)
C26 0.0430(11) 0.0242(9) 0.0643(14) -0.0066(9) -0.0099(10) -0.0053(8)
O4 0.0590(9) 0.0367(8) 0.0445(8) -0.0222(6) 0.0139(7) -0.0197(7)
S4 0.0273(3) 0.0234(3) 0.0454(3) -0.01082(19) -0.00119(19) -0.00189(18)
C27 0.0443(11) 0.0299(9) 0.0415(10) -0.0081(8) -0.0062(8) -0.0070(8)
C28 0.0504(12) 0.0391(11) 0.0387(10) -0.0137(8) -0.0062(9) -0.0134(9)
O5 0.0320(7) 0.0363(7) 0.0566(9) 0.0127(7) 0.0042(6) -0.0036(6)
S5 0.0251(2) 0.0276(2) 0.0318(2) 0.00050(17) -0.00325(16) -0.00389(16)
C29 0.0376(11) 0.0694(15) 0.0357(10) -0.0121(10) 0.0027(8) -0.0182(10)
C30 0.0436(12) 0.0631(15) 0.0560(14) -0.0229(12) -0.0054(10) -0.0132(11)
O6 0.0645(12) 0.0279(8) 0.0431(10) -0.0162(8) -0.0036(9) -0.0045(8)
S6 0.0266(3) 0.0257(3) 0.0420(3) -0.00946(19) -0.00571(19) -0.00659(18)
C31 0.0387(10) 0.0282(9) 0.0485(11) -0.0140(8) -0.0072(8) -0.0060(8)
C32 0.0520(13) 0.0429(12) 0.0503(12) -0.0038(9) -0.0124(10) -0.0176(10)

loop_
_atom_type_symbol
_atom_type_description
_atom_type_scat_dispersion_real
_atom_type_scat_dispersion_imag
_atom_type_scat_source
C C 0.0181 0.0091 'International Tables Vol C Tables 4.2.6.8 and 6.1.1.4'
H H 0.0000 0.0000 'International Tables Vol C Tables 4.2.6.8 and 6.1.1.4'
N N 0.0311 0.0180 'International Tables Vol C Tables 4.2.6.8 and 6.1.1.4'
O O 0.0492 0.0322 'International Tables Vol C Tables 4.2.6.8 and 6.1.1.4'
S S 0.3331 0.5567 'International Tables Vol C Tables 4.2.6.8 and 6.1.1.4'

loop_
_geom_angle_atom_site_label_1
_geom_angle_atom_site_label_2
_geom_angle_atom_site_label_3
_geom_angle
_geom_angle_site_symmetry_1
_geom_angle_site_symmetry_3
C2 N1 C3 116.38(13) . .
C1 N2 C4 116.76(13) . .
C5 N3 C6 113.31(12) . .
C6 N4 C7 115.32(13) . .
C5 N5 C7 113.42(12) . .
C8 N8 C9 113.20(13) . .
C10 N9 C9 115.09(13) . .
C8 N10 C10 113.70(13) . .
N2 C1 C2 122.00(14) . .
N1 C2 C1 121.78(14) . .
N1 C3 C4 121.55(13) . .
N1 C3 C5 115.96(13) . .
C4 C3 C5 122.39(13) . .
N2 C4 C3 121.27(14) . .
N2 C4 C8 115.42(13) . .
C3 C4 C8 123.29(13) . .
N3 C5 C3 116.07(13) . .
N5 C5 N3 128.19(13) . .
N5 C5 C3 115.69(13) . .
N4 C6 N3 124.84(13) . .
N6 C6 N3 116.24(13) . .
N6 C6 N4 118.92(13) . .
N4 C7 N5 124.91(13) . .
N7 C7 N4 118.04(13) . .
N7 C7 N5 117.03(13) . .
N8 C8 N10 127.99(14) . .
N8 C8 C4 116.48(13) . .
N10 C8 C4 115.40(13) . .
N9 C9 N8 125.14(14) . .
N11 C9 N8 117.32(14) . .
N11 C9 N9 117.52(14) . .
N9 C10 N10 124.83(14) . .
N12 C10 N9 118.54(14) . .
N12 C10 N10 116.63(14) . .
C12 N13 C13 116.53(14) . .
C11 N14 C14 116.50(14) . .
C15 N15 C16 113.66(13) . .
C16 N16 C17 114.87(13) . .
C15 N17 C17 113.40(13) . .
C18 N20 C19 113.79(13) . .
C20 N21 C19 115.40(13) . .
C18 N22 C20 113.41(13) . .
N14 C11 C12 122.06(14) . .
N13 C12 C11 121.74(14) . .
N13 C13 C14 121.71(14) . .
N13 C13 C15 115.72(13) . .
C14 C13 C15 122.54(13) . .
N14 C14 C13 121.24(13) . .
N14 C14 C18 116.13(13) . .
C13 C14 C18 122.48(13) . .
N15 C15 C13 116.08(13) . .
N17 C15 N15 127.86(14) . .
N17 C15 C13 115.99(13) . .
N16 C16 N15 125.02(14) . .
N18 C16 N15 116.68(14) . .
N18 C16 N16 118.30(14) . .
N16 C17 N17 125.13(14) . .
N19 C17 N16 117.92(14) . .
N19 C17 N17 116.95(14) . .
N20 C18 N22 127.84(14) . .
N20 C18 C14 115.13(13) . .
N22 C18 C14 116.98(13) . .
N21 C19 N20 124.75(14) . .
N23 C19 N20 116.94(14) . .
N23 C19 N21 118.28(14) . .
N21 C20 N22 124.80(14) . .
N24 C20 N21 118.59(14) . .
N24 C20 N22 116.61(14) . .
O1 S1 C21 106.51(12) . .
O1 S1 C22 105.52(10) . .
C22 S1 C21 95.22(13) . .
O2 S2 C23 106.12(10) . .
O2 S2 C24 106.58(9) . .
C23 S2 C24 97.27(12) . .
O3 S3 C25 105.08(8) . .
O3 S3 C26 107.04(9) . .
C26 S3 C25 97.72(10) . .
O4 S4 C27 106.73(10) . .
O4 S4 C28 106.36(9) . .
C27 S4 C28 97.10(10) . .
O5 S5 C29 105.71(10) . .
O5 S5 C30 107.36(11) . .
C29 S5 C30 97.41(11) . .
O6 S6 C31 106.95(11) . .
O6 S6 C32 105.18(11) . .
C31 S6 C32 98.15(10) . .

loop_
_geom_bond_atom_site_label_1
_geom_bond_atom_site_label_2
_geom_bond_distance
_geom_bond_site_symmetry_2
N1 C2 1.338(2) .
N1 C3 1.3473(19) .
N2 C1 1.335(2) .
N2 C4 1.3401(19) .
N3 C5 1.3316(19) .
N3 C6 1.3622(19) .
N4 C6 1.3403(19) .
N4 C7 1.346(2) .
N5 C5 1.3257(19) .
N5 C7 1.3580(19) .
N6 C6 1.334(2) .
N7 C7 1.336(2) .
N8 C8 1.327(2) .
N8 C9 1.365(2) .
N9 C9 1.345(2) .
N9 C10 1.342(2) .
N10 C8 1.331(2) .
N10 C10 1.361(2) .
N11 C9 1.334(2) .
N12 C10 1.335(2) .
C1 C2 1.385(2) .
C3 C4 1.396(2) .
C3 C5 1.490(2) .
C4 C8 1.496(2) .
N13 C12 1.338(2) .
N13 C13 1.339(2) .
N14 C11 1.335(2) .
N14 C14 1.345(2) .
N15 C15 1.328(2) .
N15 C16 1.357(2) .
N16 C16 1.341(2) .
N16 C17 1.345(2) .
N17 C15 1.325(2) .
N17 C17 1.360(2) .
N18 C16 1.339(2) .
N19 C17 1.333(2) .
N20 C18 1.327(2) .
N20 C19 1.358(2) .
N21 C19 1.345(2) .
N21 C20 1.341(2) .
N22 C18 1.331(2) .
N22 C20 1.366(2) .
N23 C19 1.334(2) .
N24 C20 1.334(2) .
C11 C12 1.385(2) .
C13 C14 1.396(2) .
C13 C15 1.495(2) .
C14 C18 1.496(2) .
O1 S1 1.5020(16) .
S1 C21 1.783(3) .
S1 C22 1.782(2) .
O2 S2 1.5052(12) .
S2 C23 1.776(2) .
S2 C24 1.785(2) .
O3 S3 1.5051(12) .
S3 C25 1.7833(19) .
S3 C26 1.774(2) .
O4 S4 1.5078(15) .
S4 C27 1.785(2) .
S4 C28 1.790(2) .
O5 S5 1.4827(14) .
S5 C29 1.783(2) .
S5 C30 1.783(2) .
O6 S6 1.5009(19) .
S6 C31 1.7845(19) .
S6 C32 1.788(2) .
O6B S6B 1.497(18) .

loop_
_geom_hbond_atom_site_label_D
_geom_hbond_atom_site_label_H
_geom_hbond_atom_site_label_A
_geom_hbond_distance_DH
_geom_hbond_distance_HA
_geom_hbond_distance_DA
_geom_hbond_angle_DHA
_geom_hbond_site_symmetry_A
_geom_hbond_publ_flag
N6 H6A O3 0.88 2.19 3.0597(17) 168.6 1_545 yes
N6 H6B N3 0.88 2.28 3.1558(18) 172.3 2_656 yes
N7 H7A N21 0.88 2.21 3.0280(18) 154.9 1_545 yes
N7 H7B O2 0.88 2.20 2.9422(17) 141.6 . yes
N11 H11A O2 0.88 2.16 3.0181(19) 164.7 1_655 yes
N11 H11B O5 0.88 1.99 2.850(2) 163.9 . yes
N12 H12A O4 0.88 2.31 3.026(2) 139.1 . yes
N12 H12B N15 0.88 2.13 3.0043(19) 172.9 . yes
N18 H18B N2 0.88 2.62 3.0924(19) 114.8 . yes
N18 H18B N10 0.88 2.15 3.024(2) 172.7 . yes
N19 H19A O3 0.88 2.16 2.9278(18) 145.9 1_455 yes
N19 H19B O1 0.88 1.99 2.859(2) 170.0 . yes
N23 H23A N4 0.88 2.16 3.0162(18) 162.7 1_565 yes
N23 H23B O3 0.88 2.25 2.9610(18) 138.0 . yes
N24 H24A O2 0.88 2.34 3.2154(18) 175.8 1_565 yes
N24 H24B N22 0.88 2.23 3.0740(19) 161.8 2_575 yes

loop_
_geom_torsion_atom_site_label_1
_geom_torsion_atom_site_label_2
_geom_torsion_atom_site_label_3
_geom_torsion_atom_site_label_4
_geom_torsion
_geom_torsion_site_symmetry_1
_geom_torsion_site_symmetry_2
_geom_torsion_site_symmetry_3
_geom_torsion_site_symmetry_4
N1 C3 C4 N2 -5.3(2) . . . .
N1 C3 C4 C8 173.46(13) . . . .
N1 C3 C5 N3 -45.94(18) . . . .
N1 C3 C5 N5 131.62(14) . . . .
N2 C1 C2 N1 -4.6(2) . . . .
N2 C4 C8 N8 128.72(15) . . . .
N2 C4 C8 N10 -47.39(18) . . . .
C1 N2 C4 C3 2.2(2) . . . .
C1 N2 C4 C8 -176.63(13) . . . .
C2 N1 C3 C4 3.2(2) . . . .
C2 N1 C3 C5 -173.20(13) . . . .
C3 N1 C2 C1 1.5(2) . . . .
C3 C4 C8 N8 -50.1(2) . . . .
C3 C4 C8 N10 133.80(15) . . . .
C4 N2 C1 C2 2.5(2) . . . .
C4 C3 C5 N3 137.69(14) . . . .
C4 C3 C5 N5 -44.8(2) . . . .
C5 N3 C6 N4 0.0(2) . . . .
C5 N3 C6 N6 179.77(13) . . . .
C5 N5 C7 N4 -0.7(2) . . . .
C5 N5 C7 N7 -178.93(13) . . . .
C5 C3 C4 N2 170.90(14) . . . .
C5 C3 C4 C8 -10.4(2) . . . .
C6 N3 C5 N5 0.7(2) . . . .
C6 N3 C5 C3 177.92(12) . . . .
C6 N4 C7 N5 1.3(2) . . . .
C6 N4 C7 N7 179.56(13) . . . .
C7 N4 C6 N3 -1.0(2) . . . .
C7 N4 C6 N6 179.30(13) . . . .
C7 N5 C5 N3 -0.4(2) . . . .
C7 N5 C5 C3 -177.64(12) . . . .
C8 N8 C9 N9 -1.8(2) . . . .
C8 N8 C9 N11 176.82(14) . . . .
C8 N10 C10 N9 -1.7(2) . . . .
C8 N10 C10 N12 177.55(14) . . . .
C9 N8 C8 N10 1.7(2) . . . .
C9 N8 C8 C4 -173.87(12) . . . .
C9 N9 C10 N10 1.6(2) . . . .
C9 N9 C10 N12 -177.69(14) . . . .
C10 N9 C9 N8 0.3(2) . . . .
C10 N9 C9 N11 -178.29(14) . . . .
C10 N10 C8 N8 0.0(2) . . . .
C10 N10 C8 C4 175.53(13) . . . .
N13 C13 C14 N14 5.1(2) . . . .
N13 C13 C14 C18 -170.28(14) . . . .
N13 C13 C15 N15 47.27(19) . . . .
N13 C13 C15 N17 -129.87(15) . . . .
N14 C11 C12 N13 4.2(3) . . . .
N14 C14 C18 N20 -132.18(14) . . . .
N14 C14 C18 N22 45.33(19) . . . .
C11 N14 C14 C13 -2.5(2) . . . .
C11 N14 C14 C18 173.08(13) . . . .
C12 N13 C13 C14 -2.7(2) . . . .
C12 N13 C13 C15 175.15(14) . . . .
C13 N13 C12 C11 -1.7(2) . . . .
C13 C14 C18 N20 43.4(2) . . . .
C13 C14 C18 N22 -139.10(15) . . . .
C14 N14 C11 C12 -1.9(2) . . . .
C14 C13 C15 N15 -134.87(15) . . . .
C14 C13 C15 N17 48.0(2) . . . .
C15 N15 C16 N16 2.5(2) . . . .
C15 N15 C16 N18 -177.15(14) . . . .
C15 N17 C17 N16 2.2(2) . . . .
C15 N17 C17 N19 -176.85(14) . . . .
C15 C13 C14 N14 -172.66(14) . . . .
C15 C13 C14 C18 12.0(2) . . . .
C16 N15 C15 N17 -0.8(2) . . . .
C16 N15 C15 C13 -177.52(13) . . . .
C16 N16 C17 N17 -0.7(2) . . . .
C16 N16 C17 N19 178.33(14) . . . .
C17 N16 C16 N15 -1.9(2) . . . .
C17 N16 C16 N18 177.82(14) . . . .
C17 N17 C15 N15 -1.4(2) . . . .
C17 N17 C15 C13 175.35(13) . . . .
C18 N20 C19 N21 -0.7(2) . . . .
C18 N20 C19 N23 177.39(14) . . . .
C18 N22 C20 N21 -1.0(2) . . . .
C18 N22 C20 N24 178.78(14) . . . .
C19 N20 C18 N22 0.3(2) . . . .
C19 N20 C18 C14 177.45(13) . . . .
C19 N21 C20 N22 0.6(2) . . . .
C19 N21 C20 N24 -179.18(14) . . . .
C20 N21 C19 N20 0.4(2) . . . .
C20 N21 C19 N23 -177.75(14) . . . .
C20 N22 C18 N20 0.5(2) . . . .
C20 N22 C18 C14 -176.61(13) . . . .

_cod_database_fobs_code 4517257
